data_7112866
loop_
_publ_author_name
'Ravikumar, I.'
'Ghosh, Pradyut'

_publ_section_title
;
 Unusual recognition of (n-Bu4N)2SO4 by a cyanuric acid based host via
 contact ion-pair interactions.
;
_journal_issue 36
_journal_name_full 'Chemical communications (Cambridge, England)'
_journal_page_first 6741
_journal_page_last 6743
_journal_paper_doi 10.1039/c0cc02509g
_journal_volume 46
_journal_year 2010
_chemical_formula_sum 'C65 H97 F15 N12 O11 S'
_chemical_formula_weight 1539.61
_chemical_name_systematic
;
?
;
_space_group_IT_number 9
_symmetry_cell_setting monoclinic
_symmetry_space_group_name_Hall 'C -2yc'
_symmetry_space_group_name_H-M 'C 1 c 1'
_atom_sites_solution_hydrogens geom
_atom_sites_solution_primary direct
_atom_sites_solution_secondary difmap
_audit_creation_method SHELXL-97
_cell_angle_alpha 90.00
_cell_angle_beta 126.879(8)
_cell_angle_gamma 90.00
_cell_formula_units_Z 4
_cell_length_a 32.400(12)
_cell_length_b 12.936(5)
_cell_length_c 23.066(15)
_cell_measurement_reflns_used 9981
_cell_measurement_temperature 100(2)
_cell_measurement_theta_max 24.91
_cell_measurement_theta_min 2.31
_cell_volume 7733(7)
_computing_cell_refinement 'Bruker Apex II'
_computing_data_collection 'Bruker Apex II'
_computing_data_reduction SAINT
_computing_molecular_graphics 'Mercury 2.3'
_computing_publication_material Shelxl-97
_computing_structure_refinement 'SHELXL-97 (Sheldrick, 1997)'
_computing_structure_solution 'SHELXS-97 (Sheldrick, 1990)'
_diffrn_ambient_temperature 100(2)
_diffrn_detector_area_resol_mean 3
_diffrn_measured_fraction_theta_full 0.952
_diffrn_measured_fraction_theta_max 0.952
_diffrn_measurement_device_type 'Bruker Apex II'
_diffrn_measurement_method 'Omega scan'
_diffrn_radiation_monochromator graphite
_diffrn_radiation_source 'fine-focus sealed tube'
_diffrn_radiation_type MoK\a
_diffrn_radiation_wavelength 0.71073
_diffrn_reflns_av_R_equivalents 0.0539
_diffrn_reflns_av_sigmaI/netI 0.0773
_diffrn_reflns_limit_h_max 38
_diffrn_reflns_limit_h_min -37
_diffrn_reflns_limit_k_max 15
_diffrn_reflns_limit_k_min -15
_diffrn_reflns_limit_l_max 24
_diffrn_reflns_limit_l_min -25
_diffrn_reflns_number 25676
_diffrn_reflns_theta_full 25.00
_diffrn_reflns_theta_max 25.00
_diffrn_reflns_theta_min 1.57
_exptl_absorpt_coefficient_mu 0.140
_exptl_absorpt_correction_T_max 0.9834
_exptl_absorpt_correction_T_min 0.9462
_exptl_absorpt_correction_type multi-scan
_exptl_absorpt_process_details sadabs
_exptl_crystal_colour colorless
_exptl_crystal_density_diffrn 1.322
_exptl_crystal_density_method 'not measured'
_exptl_crystal_description block
_exptl_crystal_F_000 3240
_exptl_crystal_size_max 0.40
_exptl_crystal_size_mid 0.22
_exptl_crystal_size_min 0.12
_refine_diff_density_max 0.440
_refine_diff_density_min -0.347
_refine_diff_density_rms 0.055
_refine_ls_abs_structure_details 'Flack H D (1983), Acta Cryst. A39, 876-881'
_refine_ls_abs_structure_Flack -0.12(9)
_refine_ls_extinction_method none
_refine_ls_goodness_of_fit_ref 1.021
_refine_ls_hydrogen_treatment constr
_refine_ls_matrix_type full
_refine_ls_number_parameters 937
_refine_ls_number_reflns 12215
_refine_ls_number_restraints 2
_refine_ls_restrained_S_all 1.021
_refine_ls_R_factor_all 0.0715
_refine_ls_R_factor_gt 0.0545
_refine_ls_shift/su_max 0.001
_refine_ls_shift/su_mean 0.000
_refine_ls_structure_factor_coef Fsqd
_refine_ls_weighting_details 'calc w=1/[\s^2^(Fo^2^)+(0.0990P)^2^+1.3050P] where P=(Fo^2^+2Fc^2^)/3'
_refine_ls_weighting_scheme calc
_refine_ls_wR_factor_gt 0.1468
_refine_ls_wR_factor_ref 0.1641
_reflns_number_gt 9834
_reflns_number_total 12215
_reflns_threshold_expression >2sigma(I)
_cod_data_source_file c0cc02509g.txt
_cod_data_source_block test
_cod_original_cell_volume 7733(6)
_cod_original_sg_symbol_H-M Cc
_cod_database_code 7112866

loop_
_symmetry_equiv_pos_as_xyz
'x, y, z'
'x, -y, z+1/2'
'x+1/2, y+1/2, z'
'x+1/2, -y+1/2, z+1/2'

loop_
_atom_site_label
_atom_site_type_symbol
_atom_site_fract_x
_atom_site_fract_y
_atom_site_fract_z
_atom_site_U_iso_or_equiv
_atom_site_adp_type
_atom_site_occupancy
_atom_site_symmetry_multiplicity
_atom_site_calc_flag
_atom_site_refinement_flags
C1 C 0.80182(16) 0.3041(3) 0.6934(2) 0.0398(10) Uani 1 1 d .
C2 C 0.76466(15) 0.1539(3) 0.6121(2) 0.0392(10) Uani 1 1 d .
C3 C 0.83048(15) 0.1301(3) 0.7426(2) 0.0365(9) Uani 1 1 d .
C4 C 0.73338(15) 0.3286(3) 0.5636(2) 0.0415(10) Uani 1 1 d .
H4A H 0.7193 0.3812 0.5772 0.050 Uiso 1 1 calc R
H4B H 0.7047 0.2886 0.5243 0.050 Uiso 1 1 calc R
C5 C 0.76135(16) 0.3814(3) 0.5367(2) 0.0430(10) Uani 1 1 d .
H5A H 0.7365 0.4200 0.4929 0.052 Uiso 1 1 calc R
H5B H 0.7863 0.4301 0.5731 0.052 Uiso 1 1 calc R
C6 C 0.76269(15) 0.2526(3) 0.4602(2) 0.0400(10) Uani 1 1 d .
C7 C 0.77647(14) 0.1233(4) 0.3966(2) 0.0476(12) Uani 1 1 d .
C8 C 0.78696(16) 0.0164(4) 0.4050(3) 0.0541(13) Uani 1 1 d .
C9 C 0.77163(19) -0.0463(5) 0.3470(3) 0.0682(17) Uani 1 1 d .
C10 C 0.7445(2) -0.0082(6) 0.2796(3) 0.0733(19) Uani 1 1 d .
C11 C 0.73262(18) 0.0952(7) 0.2679(3) 0.074(2) Uani 1 1 d .
C12 C 0.74957(17) 0.1607(5) 0.3265(3) 0.0606(15) Uani 1 1 d .
C13 C 0.79993(16) -0.0194(3) 0.6609(2) 0.0390(9) Uani 1 1 d .
H13A H 0.7652 -0.0453 0.6260 0.047 Uiso 1 1 calc R
H13B H 0.8152 -0.0565 0.7060 0.047 Uiso 1 1 calc R
C14 C 0.83144(16) -0.0388(3) 0.6331(2) 0.0403(10) Uani 1 1 d .
H14A H 0.8383 -0.1123 0.6356 0.048 Uiso 1 1 calc R
H14B H 0.8113 -0.0184 0.5826 0.048 Uiso 1 1 calc R
C15 C 0.92171(15) -0.0189(3) 0.7389(2) 0.0374(9) Uani 1 1 d .
C16 C 1.01314(15) 0.0175(3) 0.8294(2) 0.0393(10) Uani 1 1 d .
C17 C 1.05386(17) 0.0090(3) 0.8242(3) 0.0497(12) Uani 1 1 d .
C18 C 1.10362(17) -0.0126(3) 0.8845(4) 0.0584(14) Uani 1 1 d .
C19 C 1.11316(18) -0.0258(4) 0.9504(3) 0.0637(16) Uani 1 1 d .
C20 C 1.0745(2) -0.0184(4) 0.9576(3) 0.0597(14) Uani 1 1 d .
C21 C 1.02474(17) 0.0032(3) 0.8972(3) 0.0453(11) Uani 1 1 d .
C22 C 0.87179(17) 0.2787(3) 0.8237(2) 0.0411(10) Uani 1 1 d .
H22A H 0.8695 0.2422 0.8584 0.049 Uiso 1 1 calc R
H22B H 0.8646 0.3512 0.8249 0.049 Uiso 1 1 calc R
C23 C 0.92633(17) 0.2675(3) 0.8451(2) 0.0413(10) Uani 1 1 d .
H23A H 0.9509 0.2951 0.8935 0.050 Uiso 1 1 calc R
H23B H 0.9340 0.1948 0.8461 0.050 Uiso 1 1 calc R
C24 C 0.93636(16) 0.4262(3) 0.7966(2) 0.0364(9) Uani 1 1 d .
C25 C 0.94164(16) 0.5658(3) 0.7295(2) 0.0377(9) Uani 1 1 d .
C26 C 0.90736(16) 0.6156(3) 0.6632(2) 0.0390(9) Uani 1 1 d .
C27 C 0.91675(19) 0.7137(3) 0.6504(2) 0.0449(10) Uani 1 1 d .
C28 C 0.9612(2) 0.7657(3) 0.7036(3) 0.0472(11) Uani 1 1 d .
C29 C 0.99507(17) 0.7195(3) 0.7695(3) 0.0439(10) Uani 1 1 d .
C30 C 0.98605(16) 0.6203(3) 0.7824(2) 0.0396(9) Uani 1 1 d .
C31 C 0.87481(14) 0.6855(3) 0.9232(2) 0.0319(8) Uani 1 1 d .
H31A H 0.8405 0.7154 0.8926 0.038 Uiso 1 1 calc R
H31B H 0.8900 0.7059 0.9727 0.038 Uiso 1 1 calc R
C32 C 0.86942(17) 0.5683(3) 0.9183(2) 0.0405(9) Uani 1 1 d .
H32A H 0.9032 0.5367 0.9505 0.049 Uiso 1 1 calc R
H32B H 0.8545 0.5461 0.8692 0.049 Uiso 1 1 calc R
C33 C 0.8351(2) 0.5332(4) 0.9394(3) 0.0517(12) Uani 1 1 d .
H33A H 0.8010 0.5626 0.9059 0.062 Uiso 1 1 calc R
H33B H 0.8493 0.5587 0.9875 0.062 Uiso 1 1 calc R
C34 C 0.8310(3) 0.4145(4) 0.9386(4) 0.0718(16) Uani 1 1 d .
H34A H 0.8177 0.3890 0.8913 0.108 Uiso 1 1 calc R
H34B H 0.8082 0.3951 0.9503 0.108 Uiso 1 1 calc R
H34C H 0.8645 0.3855 0.9737 0.108 Uiso 1 1 calc R
C35 C 0.90476(14) 0.8495(3) 0.9040(2) 0.0333(8) Uani 1 1 d .
H35A H 0.9219 0.8774 0.8845 0.040 Uiso 1 1 calc R
H35B H 0.8689 0.8705 0.8718 0.040 Uiso 1 1 calc R
C36 C 0.92839(19) 0.8986(4) 0.9766(3) 0.0488(11) Uani 1 1 d .
H36A H 0.9650 0.8829 1.0084 0.059 Uiso 1 1 calc R
H36B H 0.9127 0.8694 0.9979 0.059 Uiso 1 1 calc R
C37 C 0.9213(2) 1.0145(4) 0.9713(3) 0.0535(12) Uani 1 1 d .
H37A H 0.9364 1.0429 0.9490 0.064 Uiso 1 1 calc R
H37B H 0.8846 1.0295 0.9394 0.064 Uiso 1 1 calc R
C38 C 0.9447(3) 1.0687(5) 1.0426(4) 0.090(2) Uani 1 1 d .
H38A H 0.9364 1.0314 1.0703 0.135 Uiso 1 1 calc R
H38B H 0.9311 1.1376 1.0337 0.135 Uiso 1 1 calc R
H38C H 0.9815 1.0717 1.0691 0.135 Uiso 1 1 calc R
C39 C 0.96148(14) 0.6907(3) 0.9563(2) 0.0360(9) Uani 1 1 d .
H39A H 0.9715 0.7034 1.0047 0.043 Uiso 1 1 calc R
H39B H 0.9606 0.6163 0.9502 0.043 Uiso 1 1 calc R
C40 C 1.00320(14) 0.7342(3) 0.9525(3) 0.0421(10) Uani 1 1 d .
H40A H 1.0100 0.8059 0.9680 0.051 Uiso 1 1 calc R
H40B H 0.9924 0.7310 0.9032 0.051 Uiso 1 1 calc R
C41 C 1.05179(17) 0.6690(4) 1.0026(3) 0.0561(12) Uani 1 1 d .
H41A H 1.0595 0.6669 1.0502 0.067 Uiso 1 1 calc R
H41B H 1.0447 0.5988 0.9842 0.067 Uiso 1 1 calc R
C42 C 1.09916(19) 0.7080(5) 1.0105(3) 0.0683(15) Uani 1 1 d .
H42A H 1.0907 0.7191 0.9634 0.102 Uiso 1 1 calc R
H42B H 1.1263 0.6577 1.0362 0.102 Uiso 1 1 calc R
H42C H 1.1104 0.7719 1.0370 0.102 Uiso 1 1 calc R
C43 C 0.88739(14) 0.6991(3) 0.8260(2) 0.0326(8) Uani 1 1 d .
H43A H 0.9052 0.7398 0.8118 0.039 Uiso 1 1 calc R
H43B H 0.8967 0.6273 0.8277 0.039 Uiso 1 1 calc R
C44 C 0.82951(15) 0.7104(3) 0.7678(2) 0.0390(9) Uani 1 1 d .
H44A H 0.8196 0.7824 0.7636 0.047 Uiso 1 1 calc R
H44B H 0.8110 0.6704 0.7810 0.047 Uiso 1 1 calc R
C45 C 0.81535(17) 0.6722(4) 0.6950(2) 0.0459(11) Uani 1 1 d .
H45A H 0.8324 0.7157 0.6809 0.055 Uiso 1 1 calc R
H45B H 0.8283 0.6024 0.7011 0.055 Uiso 1 1 calc R
C46 C 0.7586(2) 0.6727(5) 0.6356(3) 0.0758(17) Uani 1 1 d .
H46A H 0.7419 0.6241 0.6467 0.114 Uiso 1 1 calc R
H46B H 0.7524 0.6536 0.5908 0.114 Uiso 1 1 calc R
H46C H 0.7451 0.7406 0.6311 0.114 Uiso 1 1 calc R
C47 C 0.61362(19) 0.1878(5) 0.2563(3) 0.0672(15) Uani 1 1 d .
H47A H 0.6427 0.2227 0.2986 0.081 Uiso 1 1 calc R
H47B H 0.6263 0.1536 0.2323 0.081 Uiso 1 1 calc R
C48 C 0.5754(2) 0.2671(5) 0.2063(4) 0.0766(17) Uani 1 1 d .
H48A H 0.5586 0.2969 0.2257 0.092 Uiso 1 1 calc R
H48B H 0.5493 0.2372 0.1592 0.092 Uiso 1 1 calc R
C49 C 0.6075(3) 0.3503(6) 0.2003(5) 0.101(2) Uani 1 1 d .
H49A H 0.6333 0.3795 0.2478 0.121 Uiso 1 1 calc R
H49B H 0.6251 0.3187 0.1826 0.121 Uiso 1 1 calc R
C50 C 0.5732(4) 0.4318(12) 0.1507(6) 0.163(5) Uani 1 1 d .
H50A H 0.5474 0.4024 0.1041 0.245 Uiso 1 1 calc R
H50B H 0.5928 0.4821 0.1461 0.245 Uiso 1 1 calc R
H50C H 0.5568 0.4645 0.1693 0.245 Uiso 1 1 calc R
C51 C 0.57384(17) 0.1432(4) 0.3229(3) 0.0578(14) Uani 1 1 d .
H51A H 0.5618 0.0848 0.3354 0.069 Uiso 1 1 calc R
H51B H 0.5441 0.1865 0.2899 0.069 Uiso 1 1 calc R
C52 C 0.61072(19) 0.2047(4) 0.3912(3) 0.0678(16) Uani 1 1 d .
H52A H 0.6417 0.1643 0.4240 0.081 Uiso 1 1 calc R
H52B H 0.6206 0.2672 0.3792 0.081 Uiso 1 1 calc R
C53 C 0.5872(2) 0.2326(4) 0.4279(4) 0.0704(17) Uani 1 1 d .
H53A H 0.5524 0.2577 0.3919 0.084 Uiso 1 1 calc R
H53B H 0.6069 0.2886 0.4616 0.084 Uiso 1 1 calc R
C54 C 0.5851(3) 0.1447(7) 0.4680(4) 0.102(2) Uani 1 1 d .
H54A H 0.5632 0.0913 0.4344 0.152 Uiso 1 1 calc R
H54B H 0.5714 0.1686 0.4928 0.152 Uiso 1 1 calc R
H54C H 0.6192 0.1178 0.5026 0.152 Uiso 1 1 calc R
C55 C 0.64031(17) 0.0355(4) 0.3305(3) 0.0516(12) Uani 1 1 d .
H55A H 0.6516 0.0118 0.3021 0.062 Uiso 1 1 calc R
H55B H 0.6677 0.0786 0.3691 0.062 Uiso 1 1 calc R
C56 C 0.63515(18) -0.0566(4) 0.3643(3) 0.0581(13) Uani 1 1 d .
H56A H 0.6094 -0.1033 0.3269 0.070 Uiso 1 1 calc R
H56B H 0.6240 -0.0353 0.3933 0.070 Uiso 1 1 calc R
C57 C 0.6873(2) -0.1114(5) 0.4122(3) 0.0720(16) Uani 1 1 d .
H57A H 0.6992 -0.1261 0.3832 0.086 Uiso 1 1 calc R
H57B H 0.7119 -0.0645 0.4505 0.086 Uiso 1 1 calc R
C58 C 0.6874(4) -0.2082(8) 0.4454(6) 0.131(4) Uani 1 1 d .
H58A H 0.6809 -0.1935 0.4801 0.196 Uiso 1 1 calc R
H58B H 0.7204 -0.2413 0.4694 0.196 Uiso 1 1 calc R
H58C H 0.6609 -0.2532 0.4085 0.196 Uiso 1 1 calc R
C59 C 0.54757(18) 0.0452(4) 0.2177(3) 0.0588(14) Uani 1 1 d .
H59A H 0.5373 -0.0081 0.2362 0.071 Uiso 1 1 calc R
H59B H 0.5191 0.0937 0.1908 0.071 Uiso 1 1 calc R
C60 C 0.5543(3) -0.0034(5) 0.1664(3) 0.0761(18) Uani 1 1 d .
H60A H 0.5839 -0.0493 0.1920 0.091 Uiso 1 1 calc R
H60B H 0.5601 0.0490 0.1419 0.091 Uiso 1 1 calc R
C61 C 0.5039(3) -0.0659(6) 0.1099(4) 0.091(2) Uani 1 1 d .
H61A H 0.4991 -0.1184 0.1354 0.110 Uiso 1 1 calc R
H61B H 0.4746 -0.0194 0.0869 0.110 Uiso 1 1 calc R
C62 C 0.5051(4) -0.1172(7) 0.0522(4) 0.112(3) Uani 1 1 d .
H62A H 0.5168 -0.0685 0.0335 0.168 Uiso 1 1 calc R
H62B H 0.4711 -0.1406 0.0136 0.168 Uiso 1 1 calc R
H62C H 0.5283 -0.1752 0.0728 0.168 Uiso 1 1 calc R
C63 C 0.6568(5) 0.2891(14) 0.6481(6) 0.188(6) Uani 1 1 d .
H63A H 0.6521 0.2164 0.6506 0.281 Uiso 1 1 calc R
H63B H 0.6804 0.2992 0.6364 0.281 Uiso 1 1 calc R
H63C H 0.6242 0.3202 0.6114 0.281 Uiso 1 1 calc R
C64 C 0.7049(5) 0.4386(11) 0.7337(9) 0.178(6) Uani 1 1 d .
H64A H 0.7115 0.4676 0.7769 0.266 Uiso 1 1 calc R
H64B H 0.6836 0.4851 0.6939 0.266 Uiso 1 1 calc R
H64C H 0.7370 0.4281 0.7409 0.266 Uiso 1 1 calc R
C65 C 0.6705(6) 0.2849(13) 0.7598(8) 0.172(5) Uiso 1 1 d .
N1 N 0.76725(12) 0.2596(2) 0.6262(2) 0.0373(8) Uani 1 1 d .
N2 N 0.79787(12) 0.0928(3) 0.67303(19) 0.0381(8) Uani 1 1 d .
N3 N 0.83306(13) 0.2370(3) 0.75053(19) 0.0380(8) Uani 1 1 d .
N4 N 0.78770(12) 0.3083(3) 0.52163(19) 0.0409(8) Uani 1 1 d .
H4 H 0.8205 0.3002 0.5531 0.049 Uiso 1 1 calc R
N5 N 0.79456(12) 0.1865(3) 0.45720(19) 0.0454(9) Uani 1 1 d .
H5 H 0.8267 0.1837 0.4936 0.054 Uiso 1 1 calc R
N6 N 0.87986(12) 0.0163(3) 0.67328(18) 0.0383(8) Uani 1 1 d .
H6 H 0.8825 0.0723 0.6556 0.046 Uiso 1 1 calc R
N7 N 0.96417(13) 0.0446(3) 0.7681(2) 0.0423(8) Uani 1 1 d .
H7 H 0.9603 0.1031 0.7476 0.051 Uiso 1 1 calc R
N8 N 0.93218(13) 0.3207(2) 0.79562(18) 0.0367(7) Uani 1 1 d .
H8 H 0.9331 0.2855 0.7648 0.044 Uiso 1 1 calc R
N9 N 0.93360(13) 0.4626(2) 0.73832(19) 0.0386(8) Uani 1 1 d .
H9 H 0.9265 0.4191 0.7053 0.046 Uiso 1 1 calc R
N10 N 0.90674(11) 0.7320(2) 0.90186(16) 0.0278(7) Uani 1 1 d .
N11 N 0.59356(14) 0.1026(3) 0.2825(2) 0.0510(10) Uani 1 1 d .
N12 N 0.6776(3) 0.3364(8) 0.7174(4) 0.125(3) Uani 1 1 d .
O1 O 0.73529(11) 0.1163(2) 0.55233(17) 0.0486(8) Uani 1 1 d .
O2 O 0.85647(12) 0.0727(2) 0.79575(17) 0.0485(7) Uani 1 1 d .
O3 O 0.80335(13) 0.3979(2) 0.70238(18) 0.0534(8) Uani 1 1 d .
O4 O 0.71625(10) 0.2591(3) 0.41119(16) 0.0498(8) Uani 1 1 d .
O5 O 0.92199(10) -0.0978(2) 0.76885(16) 0.0425(7) Uani 1 1 d .
O6 O 0.94198(13) 0.4808(2) 0.84420(17) 0.0455(7) Uani 1 1 d .
O7 O 0.95452(11) 0.2804(3) 0.60058(16) 0.0489(8) Uani 1 1 d .
O8 O 0.96245(9) 0.22828(19) 0.70749(14) 0.0334(6) Uani 1 1 d .
O9 O 0.89335(10) 0.3396(2) 0.61935(16) 0.0480(8) Uani 1 1 d .
O10 O 0.89285(9) 0.1610(2) 0.59030(14) 0.0339(6) Uani 1 1 d .
O11 O 0.6530(3) 0.1896(7) 0.7459(5) 0.162(3) Uiso 1 1 d .
F1 F 0.81346(11) -0.0247(2) 0.47211(16) 0.0609(7) Uani 1 1 d .
F2 F 0.78392(14) -0.1486(3) 0.3588(2) 0.0899(11) Uani 1 1 d .
F3 F 0.72935(14) -0.0692(4) 0.2218(2) 0.1049(15) Uani 1 1 d .
F4 F 0.70648(12) 0.1369(4) 0.20049(17) 0.0988(13) Uani 1 1 d .
F5 F 0.73997(10) 0.2630(3) 0.31345(15) 0.0675(9) Uani 1 1 d .
F6 F 1.04465(12) 0.0213(2) 0.75937(18) 0.0646(8) Uani 1 1 d .
F7 F 1.14155(12) -0.0209(3) 0.8771(3) 0.0959(13) Uani 1 1 d .
F8 F 1.16163(12) -0.0458(3) 1.0091(2) 0.1023(15) Uani 1 1 d .
F9 F 1.08415(16) -0.0270(3) 1.02232(17) 0.0922(12) Uani 1 1 d .
F10 F 0.98753(11) 0.0168(2) 0.90559(16) 0.0612(7) Uani 1 1 d .
F11 F 0.86382(10) 0.5677(2) 0.61105(13) 0.0508(6) Uani 1 1 d .
F12 F 0.88214(13) 0.7593(2) 0.58580(16) 0.0638(8) Uani 1 1 d .
F13 F 0.97064(12) 0.8600(2) 0.69037(16) 0.0610(8) Uani 1 1 d .
F14 F 1.03898(12) 0.7693(2) 0.82170(16) 0.0596(7) Uani 1 1 d .
F15 F 1.02204(10) 0.57638(18) 0.84615(14) 0.0499(6) Uani 1 1 d .
S1 S 0.92634(3) 0.25213(7) 0.62915(5) 0.0275(2) Uani 1 1 d .

loop_
_atom_site_aniso_label
_atom_site_aniso_U_11
_atom_site_aniso_U_22
_atom_site_aniso_U_33
_atom_site_aniso_U_23
_atom_site_aniso_U_13
_atom_site_aniso_U_12
C1 0.045(2) 0.036(2) 0.051(3) 0.0107(19) 0.036(2) 0.0119(17)
C2 0.0362(19) 0.041(2) 0.046(3) 0.0089(19) 0.028(2) 0.0045(17)
C3 0.044(2) 0.038(2) 0.040(2) 0.0071(18) 0.0317(19) 0.0021(17)
C4 0.040(2) 0.040(2) 0.043(2) 0.0096(18) 0.0244(19) 0.0091(17)
C5 0.040(2) 0.044(2) 0.042(2) 0.0105(19) 0.0223(19) 0.0067(18)
C6 0.0308(19) 0.054(3) 0.035(2) 0.0018(19) 0.0196(18) -0.0073(17)
C7 0.0282(18) 0.080(4) 0.038(3) -0.009(2) 0.0213(18) -0.012(2)
C8 0.037(2) 0.080(4) 0.053(3) -0.016(3) 0.030(2) -0.011(2)
C9 0.043(2) 0.100(5) 0.070(4) -0.036(3) 0.038(3) -0.015(3)
C10 0.044(3) 0.125(6) 0.059(4) -0.034(4) 0.035(3) -0.012(3)
C11 0.035(2) 0.146(7) 0.040(3) -0.014(3) 0.022(2) -0.014(3)
C12 0.033(2) 0.102(5) 0.044(3) -0.002(3) 0.021(2) -0.008(2)
C13 0.044(2) 0.028(2) 0.047(2) 0.0046(17) 0.0285(19) -0.0029(16)
C14 0.046(2) 0.027(2) 0.046(2) 0.0039(17) 0.027(2) 0.0015(16)
C15 0.045(2) 0.026(2) 0.049(3) 0.0061(18) 0.033(2) 0.0088(17)
C16 0.039(2) 0.0204(18) 0.056(3) 0.0001(17) 0.027(2) -0.0025(15)
C17 0.049(2) 0.027(2) 0.073(3) -0.002(2) 0.037(2) -0.0070(17)
C18 0.041(2) 0.033(2) 0.092(4) 0.004(2) 0.035(3) -0.0034(18)
C19 0.040(2) 0.033(3) 0.077(4) 0.002(2) 0.014(3) -0.0038(19)
C20 0.074(3) 0.036(3) 0.041(3) 0.002(2) 0.019(2) -0.010(2)
C21 0.051(2) 0.031(2) 0.052(3) -0.0003(19) 0.030(2) 0.0003(18)
C22 0.061(2) 0.034(2) 0.041(2) 0.0041(18) 0.037(2) 0.0040(19)
C23 0.050(2) 0.037(2) 0.034(2) 0.0054(17) 0.0231(19) 0.0048(18)
C24 0.048(2) 0.032(2) 0.034(2) -0.0012(17) 0.0276(18) 0.0061(17)
C25 0.057(2) 0.024(2) 0.046(2) -0.0029(17) 0.039(2) 0.0060(17)
C26 0.056(2) 0.029(2) 0.043(2) -0.0066(18) 0.036(2) -0.0039(18)
C27 0.072(3) 0.036(2) 0.040(3) 0.0015(19) 0.041(2) 0.008(2)
C28 0.084(3) 0.023(2) 0.058(3) -0.005(2) 0.055(3) -0.006(2)
C29 0.059(2) 0.031(2) 0.054(3) -0.0122(19) 0.040(2) -0.0049(19)
C30 0.057(2) 0.033(2) 0.042(2) -0.0026(18) 0.037(2) 0.0024(18)
C31 0.0364(18) 0.037(2) 0.027(2) -0.0026(16) 0.0213(16) -0.0007(16)
C32 0.050(2) 0.036(2) 0.045(2) 0.0022(18) 0.034(2) -0.0007(18)
C33 0.073(3) 0.041(3) 0.060(3) -0.012(2) 0.050(3) -0.018(2)
C34 0.119(5) 0.040(3) 0.097(5) -0.010(3) 0.087(4) -0.020(3)
C35 0.0399(19) 0.028(2) 0.037(2) 0.0005(16) 0.0252(17) 0.0019(15)
C36 0.062(3) 0.043(3) 0.048(3) -0.006(2) 0.037(2) -0.011(2)
C37 0.065(3) 0.047(3) 0.066(3) -0.015(2) 0.048(3) -0.005(2)
C38 0.153(6) 0.059(4) 0.089(5) -0.029(3) 0.089(5) -0.026(4)
C39 0.0368(18) 0.038(2) 0.032(2) 0.0030(17) 0.0203(17) 0.0068(16)
C40 0.0333(19) 0.047(3) 0.045(3) 0.0020(19) 0.0231(18) 0.0022(17)
C41 0.046(2) 0.071(3) 0.053(3) 0.010(2) 0.030(2) 0.006(2)
C42 0.050(3) 0.079(4) 0.077(4) 0.017(3) 0.039(3) 0.008(3)
C43 0.0404(19) 0.034(2) 0.028(2) -0.0034(16) 0.0232(17) 0.0005(16)
C44 0.043(2) 0.037(2) 0.031(2) -0.0021(17) 0.0191(18) -0.0045(17)
C45 0.055(2) 0.039(2) 0.033(2) -0.0026(18) 0.021(2) -0.0064(19)
C46 0.069(3) 0.087(4) 0.042(3) -0.007(3) 0.018(3) -0.013(3)
C47 0.049(3) 0.071(4) 0.068(4) -0.004(3) 0.028(3) -0.004(2)
C48 0.061(3) 0.076(4) 0.085(4) 0.008(3) 0.040(3) -0.004(3)
C49 0.105(5) 0.084(5) 0.123(6) 0.048(5) 0.074(5) 0.009(4)
C50 0.115(7) 0.254(15) 0.118(8) 0.056(9) 0.068(6) 0.016(8)
C51 0.040(2) 0.042(3) 0.066(3) 0.005(2) 0.018(2) 0.0002(19)
C52 0.054(3) 0.046(3) 0.087(4) -0.008(3) 0.033(3) 0.002(2)
C53 0.062(3) 0.049(3) 0.090(4) -0.009(3) 0.040(3) -0.004(2)
C54 0.112(5) 0.121(6) 0.086(5) -0.043(5) 0.067(5) -0.051(5)
C55 0.041(2) 0.074(3) 0.035(2) 0.002(2) 0.0205(19) -0.002(2)
C56 0.047(2) 0.072(3) 0.061(3) 0.023(3) 0.035(2) 0.013(2)
C57 0.063(3) 0.097(5) 0.057(3) 0.014(3) 0.036(3) 0.030(3)
C58 0.124(6) 0.159(9) 0.158(8) 0.103(7) 0.111(7) 0.087(6)
C59 0.045(2) 0.061(3) 0.038(3) 0.012(2) 0.007(2) -0.013(2)
C60 0.091(4) 0.080(4) 0.031(3) 0.003(3) 0.022(3) -0.027(3)
C61 0.078(4) 0.112(6) 0.059(4) -0.006(4) 0.027(3) -0.030(4)
C62 0.130(6) 0.123(7) 0.066(5) -0.017(4) 0.051(4) -0.030(5)
C63 0.160(10) 0.30(2) 0.095(8) -0.004(9) 0.074(8) 0.011(11)
C64 0.154(10) 0.162(11) 0.260(17) -0.011(11) 0.148(12) -0.032(9)
N1 0.0376(16) 0.0299(18) 0.047(2) 0.0077(15) 0.0267(16) 0.0078(13)
N2 0.0424(17) 0.0318(18) 0.043(2) 0.0063(15) 0.0271(16) 0.0015(14)
N3 0.0495(18) 0.039(2) 0.0343(19) 0.0018(15) 0.0299(16) 0.0040(15)
N4 0.0317(15) 0.050(2) 0.037(2) 0.0028(16) 0.0189(15) -0.0002(15)
N5 0.0287(15) 0.065(2) 0.036(2) -0.0042(18) 0.0164(15) -0.0064(16)
N6 0.0397(17) 0.0321(18) 0.039(2) 0.0068(14) 0.0216(16) -0.0011(14)
N7 0.0431(18) 0.0284(18) 0.053(2) 0.0096(15) 0.0272(17) -0.0005(14)
N8 0.0566(19) 0.0246(16) 0.0355(18) 0.0008(14) 0.0312(16) 0.0038(14)
N9 0.063(2) 0.0224(17) 0.038(2) -0.0046(14) 0.0345(17) -0.0012(14)
N10 0.0285(14) 0.0307(16) 0.0251(17) -0.0013(12) 0.0166(13) -0.0004(12)
N11 0.0456(18) 0.059(2) 0.035(2) 0.0074(17) 0.0165(16) -0.0040(17)
N12 0.114(5) 0.163(7) 0.109(6) 0.034(5) 0.072(5) 0.029(5)
O1 0.0430(15) 0.0426(17) 0.0469(19) 0.0026(14) 0.0198(15) -0.0008(13)
O2 0.0647(18) 0.0380(17) 0.0471(18) 0.0124(14) 0.0359(16) 0.0042(14)
O3 0.071(2) 0.0357(18) 0.057(2) 0.0079(14) 0.0407(17) 0.0157(14)
O4 0.0286(13) 0.077(2) 0.0358(17) 0.0033(15) 0.0153(12) -0.0011(13)
O5 0.0438(14) 0.0318(15) 0.0507(18) 0.0106(13) 0.0276(13) 0.0056(12)
O6 0.0726(19) 0.0315(15) 0.0422(17) -0.0047(13) 0.0396(15) 0.0023(13)
O7 0.0468(15) 0.067(2) 0.0340(16) -0.0035(14) 0.0248(13) -0.0198(14)
O8 0.0384(13) 0.0303(13) 0.0307(14) -0.0012(11) 0.0204(11) -0.0034(11)
O9 0.0374(14) 0.0363(16) 0.0454(17) -0.0104(13) 0.0116(13) 0.0028(12)
O10 0.0349(13) 0.0299(14) 0.0326(15) -0.0055(11) 0.0180(12) -0.0057(10)
F1 0.0590(15) 0.0719(19) 0.0579(18) -0.0016(14) 0.0383(14) 0.0019(13)
F2 0.086(2) 0.093(3) 0.111(3) -0.045(2) 0.070(2) -0.012(2)
F3 0.073(2) 0.175(4) 0.079(2) -0.072(3) 0.0526(19) -0.033(2)
F4 0.0592(17) 0.189(4) 0.0401(18) -0.007(2) 0.0254(15) -0.012(2)
F5 0.0441(14) 0.105(3) 0.0439(16) 0.0132(16) 0.0213(12) -0.0031(15)
F6 0.0765(18) 0.0615(18) 0.083(2) -0.0001(15) 0.0626(18) -0.0073(14)
F7 0.0535(17) 0.074(2) 0.163(4) 0.000(2) 0.066(2) -0.0004(15)
F8 0.0493(16) 0.064(2) 0.101(3) 0.0155(19) -0.0040(17) -0.0058(14)
F9 0.118(3) 0.076(2) 0.0434(19) -0.0006(16) 0.0278(18) -0.0173(19)
F10 0.0799(19) 0.0620(18) 0.0571(18) 0.0010(13) 0.0493(16) 0.0002(14)
F11 0.0643(15) 0.0426(14) 0.0429(14) 0.0004(11) 0.0307(13) -0.0024(12)
F12 0.098(2) 0.0440(15) 0.0506(17) 0.0119(13) 0.0453(17) 0.0041(14)
F13 0.108(2) 0.0329(14) 0.0657(18) 0.0002(12) 0.0644(17) -0.0115(14)
F14 0.0768(18) 0.0431(15) 0.0631(18) -0.0125(13) 0.0441(15) -0.0169(13)
F15 0.0603(14) 0.0344(13) 0.0503(15) -0.0023(11) 0.0306(13) 0.0011(11)
S1 0.0293(4) 0.0273(4) 0.0241(4) -0.0015(3) 0.0152(3) -0.0029(3)

loop_
_atom_type_symbol
_atom_type_description
_atom_type_scat_dispersion_real
_atom_type_scat_dispersion_imag
_atom_type_scat_source
C C 0.0033 0.0016 'International Tables Vol C Tables 4.2.6.8 and 6.1.1.4'
H H 0.0000 0.0000 'International Tables Vol C Tables 4.2.6.8 and 6.1.1.4'
N N 0.0061 0.0033 'International Tables Vol C Tables 4.2.6.8 and 6.1.1.4'
O O 0.0106 0.0060 'International Tables Vol C Tables 4.2.6.8 and 6.1.1.4'
F F 0.0171 0.0103 'International Tables Vol C Tables 4.2.6.8 and 6.1.1.4'
S S 0.1246 0.1234 'International Tables Vol C Tables 4.2.6.8 and 6.1.1.4'

loop_
_geom_angle_atom_site_label_1
_geom_angle_atom_site_label_2
_geom_angle_atom_site_label_3
_geom_angle
_geom_angle_site_symmetry_1
_geom_angle_site_symmetry_3
O3 C1 N1 121.7(4) . .
O3 C1 N3 121.8(4) . .
N1 C1 N3 116.4(4) . .
O1 C2 N2 121.6(4) . .
O1 C2 N1 123.6(4) . .
N2 C2 N1 114.8(4) . .
O2 C3 N2 122.5(4) . .
O2 C3 N3 121.0(4) . .
N2 C3 N3 116.5(3) . .
N1 C4 C5 113.0(3) . .
N1 C4 H4A 109.0 . .
C5 C4 H4A 109.0 . .
N1 C4 H4B 109.0 . .
C5 C4 H4B 109.0 . .
H4A C4 H4B 107.8 . .
N4 C5 C4 112.5(3) . .
N4 C5 H5A 109.1 . .
C4 C5 H5A 109.1 . .
N4 C5 H5B 109.1 . .
C4 C5 H5B 109.1 . .
H5A C5 H5B 107.8 . .
O4 C6 N4 124.4(4) . .
O4 C6 N5 122.6(4) . .
N4 C6 N5 113.0(3) . .
C12 C7 N5 123.4(5) . .
C12 C7 C8 115.8(5) . .
N5 C7 C8 120.7(4) . .
F1 C8 C9 119.5(5) . .
F1 C8 C7 118.7(4) . .
C9 C8 C7 121.8(5) . .
C10 C9 F2 119.9(5) . .
C10 C9 C8 121.0(7) . .
F2 C9 C8 119.1(6) . .
C9 C10 F3 121.6(7) . .
C9 C10 C11 119.9(6) . .
F3 C10 C11 118.5(6) . .
F4 C11 C10 121.4(6) . .
F4 C11 C12 118.6(7) . .
C10 C11 C12 119.9(6) . .
F5 C12 C7 120.2(5) . .
F5 C12 C11 118.2(5) . .
C7 C12 C11 121.6(6) . .
N2 C13 C14 111.0(3) . .
N2 C13 H13A 109.4 . .
C14 C13 H13A 109.4 . .
N2 C13 H13B 109.4 . .
C14 C13 H13B 109.4 . .
H13A C13 H13B 108.0 . .
N6 C14 C13 113.2(4) . .
N6 C14 H14A 108.9 . .
C13 C14 H14A 108.9 . .
N6 C14 H14B 108.9 . .
C13 C14 H14B 108.9 . .
H14A C14 H14B 107.7 . .
O5 C15 N6 124.5(4) . .
O5 C15 N7 123.4(4) . .
N6 C15 N7 112.1(3) . .
C21 C16 N7 123.4(4) . .
C21 C16 C17 117.1(4) . .
N7 C16 C17 119.4(4) . .
F6 C17 C18 119.2(5) . .
F6 C17 C16 119.6(4) . .
C18 C17 C16 121.3(5) . .
F7 C18 C19 121.2(5) . .
F7 C18 C17 119.4(6) . .
C19 C18 C17 119.5(5) . .
F8 C19 C20 119.5(6) . .
F8 C19 C18 119.4(6) . .
C20 C19 C18 121.0(4) . .
F9 C20 C19 121.1(5) . .
F9 C20 C21 119.5(6) . .
C19 C20 C21 119.4(5) . .
F10 C21 C16 119.2(4) . .
F10 C21 C20 118.9(5) . .
C16 C21 C20 121.7(5) . .
N3 C22 C23 111.1(4) . .
N3 C22 H22A 109.4 . .
C23 C22 H22A 109.4 . .
N3 C22 H22B 109.4 . .
C23 C22 H22B 109.4 . .
H22A C22 H22B 108.0 . .
N8 C23 C22 112.0(3) . .
N8 C23 H23A 109.2 . .
C22 C23 H23A 109.2 . .
N8 C23 H23B 109.2 . .
C22 C23 H23B 109.2 . .
H23A C23 H23B 107.9 . .
O6 C24 N8 123.3(4) . .
O6 C24 N9 124.6(4) . .
N8 C24 N9 112.1(3) . .
C26 C25 C30 116.7(4) . .
C26 C25 N9 120.3(4) . .
C30 C25 N9 122.6(4) . .
F11 C26 C27 118.9(4) . .
F11 C26 C25 119.2(3) . .
C27 C26 C25 121.8(4) . .
F12 C27 C26 119.7(4) . .
F12 C27 C28 120.0(4) . .
C26 C27 C28 120.2(4) . .
F13 C28 C29 120.8(4) . .
F13 C28 C27 120.0(4) . .
C29 C28 C27 119.2(4) . .
F14 C29 C28 119.6(4) . .
F14 C29 C30 119.6(4) . .
C28 C29 C30 120.7(4) . .
F15 C30 C29 118.2(4) . .
F15 C30 C25 120.6(4) . .
C29 C30 C25 121.2(4) . .
N10 C31 C32 116.2(3) . .
N10 C31 H31A 108.2 . .
C32 C31 H31A 108.2 . .
N10 C31 H31B 108.2 . .
C32 C31 H31B 108.2 . .
H31A C31 H31B 107.4 . .
C31 C32 C33 110.2(3) . .
C31 C32 H32A 109.6 . .
C33 C32 H32A 109.6 . .
C31 C32 H32B 109.6 . .
C33 C32 H32B 109.6 . .
H32A C32 H32B 108.1 . .
C32 C33 C34 111.5(4) . .
C32 C33 H33A 109.3 . .
C34 C33 H33A 109.3 . .
C32 C33 H33B 109.3 . .
C34 C33 H33B 109.3 . .
H33A C33 H33B 108.0 . .
C33 C34 H34A 109.5 . .
C33 C34 H34B 109.5 . .
H34A C34 H34B 109.5 . .
C33 C34 H34C 109.5 . .
H34A C34 H34C 109.5 . .
H34B C34 H34C 109.5 . .
C36 C35 N10 117.1(3) . .
C36 C35 H35A 108.0 . .
N10 C35 H35A 108.0 . .
C36 C35 H35B 108.0 . .
N10 C35 H35B 108.0 . .
H35A C35 H35B 107.3 . .
C35 C36 C37 112.2(4) . .
C35 C36 H36A 109.2 . .
C37 C36 H36A 109.2 . .
C35 C36 H36B 109.2 . .
C37 C36 H36B 109.2 . .
H36A C36 H36B 107.9 . .
C38 C37 C36 114.9(5) . .
C38 C37 H37A 108.6 . .
C36 C37 H37A 108.6 . .
C38 C37 H37B 108.6 . .
C36 C37 H37B 108.6 . .
H37A C37 H37B 107.5 . .
C37 C38 H38A 109.5 . .
C37 C38 H38B 109.5 . .
H38A C38 H38B 109.5 . .
C37 C38 H38C 109.5 . .
H38A C38 H38C 109.5 . .
H38B C38 H38C 109.5 . .
C40 C39 N10 117.2(3) . .
C40 C39 H39A 108.0 . .
N10 C39 H39A 108.0 . .
C40 C39 H39B 108.0 . .
N10 C39 H39B 108.0 . .
H39A C39 H39B 107.2 . .
C39 C40 C41 107.5(4) . .
C39 C40 H40A 110.2 . .
C41 C40 H40A 110.2 . .
C39 C40 H40B 110.2 . .
C41 C40 H40B 110.2 . .
H40A C40 H40B 108.5 . .
C42 C41 C40 114.5(4) . .
C42 C41 H41A 108.6 . .
C40 C41 H41A 108.6 . .
C42 C41 H41B 108.6 . .
C40 C41 H41B 108.6 . .
H41A C41 H41B 107.6 . .
C41 C42 H42A 109.5 . .
C41 C42 H42B 109.5 . .
H42A C42 H42B 109.5 . .
C41 C42 H42C 109.5 . .
H42A C42 H42C 109.5 . .
H42B C42 H42C 109.5 . .
C44 C43 N10 115.2(3) . .
C44 C43 H43A 108.5 . .
N10 C43 H43A 108.5 . .
C44 C43 H43B 108.5 . .
N10 C43 H43B 108.5 . .
H43A C43 H43B 107.5 . .
C43 C44 C45 109.6(4) . .
C43 C44 H44A 109.8 . .
C45 C44 H44A 109.8 . .
C43 C44 H44B 109.8 . .
C45 C44 H44B 109.8 . .
H44A C44 H44B 108.2 . .
C46 C45 C44 113.5(4) . .
C46 C45 H45A 108.9 . .
C44 C45 H45A 108.9 . .
C46 C45 H45B 108.9 . .
C44 C45 H45B 108.9 . .
H45A C45 H45B 107.7 . .
C45 C46 H46A 109.5 . .
C45 C46 H46B 109.5 . .
H46A C46 H46B 109.5 . .
C45 C46 H46C 109.5 . .
H46A C46 H46C 109.5 . .
H46B C46 H46C 109.5 . .
C48 C47 N11 116.0(4) . .
C48 C47 H47A 108.3 . .
N11 C47 H47A 108.3 . .
C48 C47 H47B 108.3 . .
N11 C47 H47B 108.3 . .
H47A C47 H47B 107.4 . .
C47 C48 C49 104.8(5) . .
C47 C48 H48A 110.8 . .
C49 C48 H48A 110.8 . .
C47 C48 H48B 110.8 . .
C49 C48 H48B 110.8 . .
H48A C48 H48B 108.9 . .
C50 C49 C48 109.5(7) . .
C50 C49 H49A 109.8 . .
C48 C49 H49A 109.8 . .
C50 C49 H49B 109.8 . .
C48 C49 H49B 109.8 . .
H49A C49 H49B 108.2 . .
C49 C50 H50A 109.5 . .
C49 C50 H50B 109.5 . .
H50A C50 H50B 109.5 . .
C49 C50 H50C 109.5 . .
H50A C50 H50C 109.5 . .
H50B C50 H50C 109.5 . .
N11 C51 C52 117.7(4) . .
N11 C51 H51A 107.9 . .
C52 C51 H51A 107.9 . .
N11 C51 H51B 107.9 . .
C52 C51 H51B 107.9 . .
H51A C51 H51B 107.2 . .
C53 C52 C51 111.6(5) . .
C53 C52 H52A 109.3 . .
C51 C52 H52A 109.3 . .
C53 C52 H52B 109.3 . .
C51 C52 H52B 109.3 . .
H52A C52 H52B 108.0 . .
C52 C53 C54 113.5(5) . .
C52 C53 H53A 108.9 . .
C54 C53 H53A 108.9 . .
C52 C53 H53B 108.9 . .
C54 C53 H53B 108.9 . .
H53A C53 H53B 107.7 . .
C53 C54 H54A 109.5 . .
C53 C54 H54B 109.5 . .
H54A C54 H54B 109.5 . .
C53 C54 H54C 109.5 . .
H54A C54 H54C 109.5 . .
H54B C54 H54C 109.5 . .
C56 C55 N11 117.9(4) . .
C56 C55 H55A 107.8 . .
N11 C55 H55A 107.8 . .
C56 C55 H55B 107.8 . .
N11 C55 H55B 107.8 . .
H55A C55 H55B 107.2 . .
C55 C56 C57 109.1(4) . .
C55 C56 H56A 109.9 . .
C57 C56 H56A 109.9 . .
C55 C56 H56B 109.9 . .
C57 C56 H56B 109.9 . .
H56A C56 H56B 108.3 . .
C58 C57 C56 115.4(5) . .
C58 C57 H57A 108.4 . .
C56 C57 H57A 108.4 . .
C58 C57 H57B 108.4 . .
C56 C57 H57B 108.4 . .
H57A C57 H57B 107.5 . .
C57 C58 H58A 109.5 . .
C57 C58 H58B 109.5 . .
H58A C58 H58B 109.5 . .
C57 C58 H58C 109.5 . .
H58A C58 H58C 109.5 . .
H58B C58 H58C 109.5 . .
C60 C59 N11 117.9(5) . .
C60 C59 H59A 107.8 . .
N11 C59 H59A 107.8 . .
C60 C59 H59B 107.8 . .
N11 C59 H59B 107.8 . .
H59A C59 H59B 107.2 . .
C59 C60 C61 107.8(6) . .
C59 C60 H60A 110.1 . .
C61 C60 H60A 110.1 . .
C59 C60 H60B 110.1 . .
C61 C60 H60B 110.1 . .
H60A C60 H60B 108.5 . .
C62 C61 C60 113.2(7) . .
C62 C61 H61A 108.9 . .
C60 C61 H61A 108.9 . .
C62 C61 H61B 108.9 . .
C60 C61 H61B 108.9 . .
H61A C61 H61B 107.8 . .
C61 C62 H62A 109.5 . .
C61 C62 H62B 109.5 . .
H62A C62 H62B 109.5 . .
C61 C62 H62C 109.5 . .
H62A C62 H62C 109.5 . .
H62B C62 H62C 109.5 . .
N12 C63 H63A 109.5 . .
N12 C63 H63B 109.5 . .
H63A C63 H63B 109.5 . .
N12 C63 H63C 109.5 . .
H63A C63 H63C 109.5 . .
H63B C63 H63C 109.5 . .
N12 C64 H64A 109.5 . .
N12 C64 H64B 109.5 . .
H64A C64 H64B 109.5 . .
N12 C64 H64C 109.5 . .
H64A C64 H64C 109.5 . .
H64B C64 H64C 109.5 . .
N12 C65 O11 122.5(14) . .
C1 N1 C2 124.3(3) . .
C1 N1 C4 118.2(3) . .
C2 N1 C4 117.3(4) . .
C3 N2 C2 124.5(4) . .
C3 N2 C13 118.2(3) . .
C2 N2 C13 117.3(3) . .
C1 N3 C3 123.1(4) . .
C1 N3 C22 119.6(4) . .
C3 N3 C22 117.2(3) . .
C6 N4 C5 122.2(3) . .
C6 N4 H4 118.9 . .
C5 N4 H4 118.9 . .
C6 N5 C7 122.3(3) . .
C6 N5 H5 118.9 . .
C7 N5 H5 118.9 . .
C15 N6 C14 121.3(3) . .
C15 N6 H6 119.3 . .
C14 N6 H6 119.3 . .
C15 N7 C16 122.6(3) . .
C15 N7 H7 118.7 . .
C16 N7 H7 118.7 . .
C24 N8 C23 121.5(4) . .
C24 N8 H8 119.3 . .
C23 N8 H8 119.3 . .
C24 N9 C25 124.0(3) . .
C24 N9 H9 118.0 . .
C25 N9 H9 118.0 . .
C31 N10 C35 109.6(3) . .
C31 N10 C43 111.9(3) . .
C35 N10 C43 108.6(3) . .
C31 N10 C39 106.0(3) . .
C35 N10 C39 111.9(3) . .
C43 N10 C39 108.8(3) . .
C55 N11 C51 111.1(4) . .
C55 N11 C59 113.6(4) . .
C51 N11 C59 104.4(4) . .
C55 N11 C47 102.8(4) . .
C51 N11 C47 114.8(4) . .
C59 N11 C47 110.5(4) . .
C65 N12 C63 115.8(12) . .
C65 N12 C64 126.7(11) . .
C63 N12 C64 117.5(10) . .
O8 O8 S1 0(10) 1 .
O9 O9 S1 0(10) 1 .
O10 O10 S1 0(5) 1 .
O7 S1 O9 109.3(2) . 1
O7 S1 O9 109.3(2) . .
O9 S1 O9 0.0(3) 1 .
O7 S1 O8 110.71(16) . 1
O9 S1 O8 108.38(17) 1 1
O9 S1 O8 108.38(17) . 1
O7 S1 O8 110.71(16) . .
O9 S1 O8 108.38(17) 1 .
O9 S1 O8 108.38(17) . .
O8 S1 O8 0.0(3) 1 .
O7 S1 O10 110.85(18) . .
O9 S1 O10 108.44(16) 1 .
O9 S1 O10 108.44(16) . .
O8 S1 O10 109.10(15) 1 .
O8 S1 O10 109.10(15) . .
O7 S1 O10 110.85(18) . 1
O9 S1 O10 108.44(16) 1 1
O9 S1 O10 108.44(16) . 1
O8 S1 O10 109.10(15) 1 1
O8 S1 O10 109.10(15) . 1
O10 S1 O10 0.0(2) . 1

loop_
_geom_bond_atom_site_label_1
_geom_bond_atom_site_label_2
_geom_bond_distance
_geom_bond_site_symmetry_2
C1 O3 1.227(5) .
C1 N1 1.380(6) .
C1 N3 1.384(5) .
C2 O1 1.212(5) .
C2 N2 1.393(5) .
C2 N1 1.397(6) .
C3 O2 1.234(5) .
C3 N2 1.374(6) .
C3 N3 1.392(5) .
C4 N1 1.477(5) .
C4 C5 1.533(6) .
C4 H4A 0.9700 .
C4 H4B 0.9700 .
C5 N4 1.449(6) .
C5 H5A 0.9700 .
C5 H5B 0.9700 .
C6 O4 1.228(5) .
C6 N4 1.343(6) .
C6 N5 1.374(6) .
C7 C12 1.384(7) .
C7 N5 1.408(6) .
C7 C8 1.409(7) .
C8 F1 1.348(6) .
C8 C9 1.377(7) .
C9 C10 1.339(10) .
C9 F2 1.362(8) .
C10 F3 1.362(7) .
C10 C11 1.373(10) .
C11 F4 1.358(7) .
C11 C12 1.400(9) .
C12 F5 1.352(7) .
C13 N2 1.487(5) .
C13 C14 1.517(6) .
C13 H13A 0.9700 .
C13 H13B 0.9700 .
C14 N6 1.443(5) .
C14 H14A 0.9700 .
C14 H14B 0.9700 .
C15 O5 1.229(5) .
C15 N6 1.369(5) .
C15 N7 1.382(5) .
C16 C21 1.384(7) .
C16 N7 1.395(5) .
C16 C17 1.398(6) .
C17 F6 1.348(6) .
C17 C18 1.386(7) .
C18 F7 1.343(6) .
C18 C19 1.367(9) .
C19 F8 1.347(6) .
C19 C20 1.362(9) .
C20 F9 1.334(7) .
C20 C21 1.387(7) .
C21 F10 1.343(5) .
C22 N3 1.474(6) .
C22 C23 1.530(6) .
C22 H22A 0.9700 .
C22 H22B 0.9700 .
C23 N8 1.440(6) .
C23 H23A 0.9700 .
C23 H23B 0.9700 .
C24 O6 1.224(5) .
C24 N8 1.371(5) .
C24 N9 1.375(6) .
C25 C26 1.396(6) .
C25 C30 1.396(6) .
C25 N9 1.399(5) .
C26 F11 1.336(5) .
C26 C27 1.378(6) .
C27 F12 1.349(5) .
C27 C28 1.383(7) .
C28 F13 1.337(5) .
C28 C29 1.367(7) .
C29 F14 1.354(5) .
C29 C30 1.388(6) .
C30 F15 1.336(5) .
C31 N10 1.512(5) .
C31 C32 1.523(6) .
C31 H31A 0.9700 .
C31 H31B 0.9700 .
C32 C33 1.525(6) .
C32 H32A 0.9700 .
C32 H32B 0.9700 .
C33 C34 1.540(7) .
C33 H33A 0.9700 .
C33 H33B 0.9700 .
C34 H34A 0.9600 .
C34 H34B 0.9600 .
C34 H34C 0.9600 .
C35 C36 1.502(6) .
C35 N10 1.524(5) .
C35 H35A 0.9700 .
C35 H35B 0.9700 .
C36 C37 1.510(7) .
C36 H36A 0.9700 .
C36 H36B 0.9700 .
C37 C38 1.509(8) .
C37 H37A 0.9700 .
C37 H37B 0.9700 .
C38 H38A 0.9600 .
C38 H38B 0.9600 .
C38 H38C 0.9600 .
C39 C40 1.516(6) .
C39 N10 1.528(5) .
C39 H39A 0.9700 .
C39 H39B 0.9700 .
C40 C41 1.530(6) .
C40 H40A 0.9700 .
C40 H40B 0.9700 .
C41 C42 1.519(7) .
C41 H41A 0.9700 .
C41 H41B 0.9700 .
C42 H42A 0.9600 .
C42 H42B 0.9600 .
C42 H42C 0.9600 .
C43 C44 1.523(5) .
C43 N10 1.524(5) .
C43 H43A 0.9700 .
C43 H43B 0.9700 .
C44 C45 1.532(6) .
C44 H44A 0.9700 .
C44 H44B 0.9700 .
C45 C46 1.495(7) .
C45 H45A 0.9700 .
C45 H45B 0.9700 .
C46 H46A 0.9600 .
C46 H46B 0.9600 .
C46 H46C 0.9600 .
C47 C48 1.484(8) .
C47 N11 1.572(7) .
C47 H47A 0.9700 .
C47 H47B 0.9700 .
C48 C49 1.560(9) .
C48 H48A 0.9700 .
C48 H48B 0.9700 .
C49 C50 1.459(13) .
C49 H49A 0.9700 .
C49 H49B 0.9700 .
C50 H50A 0.9600 .
C50 H50B 0.9600 .
C50 H50C 0.9600 .
C51 N11 1.506(7) .
C51 C52 1.511(8) .
C51 H51A 0.9700 .
C51 H51B 0.9700 .
C52 C53 1.484(9) .
C52 H52A 0.9700 .
C52 H52B 0.9700 .
C53 C54 1.494(10) .
C53 H53A 0.9700 .
C53 H53B 0.9700 .
C54 H54A 0.9600 .
C54 H54B 0.9600 .
C54 H54C 0.9600 .
C55 C56 1.488(7) .
C55 N11 1.504(6) .
C55 H55A 0.9700 .
C55 H55B 0.9700 .
C56 C57 1.529(7) .
C56 H56A 0.9700 .
C56 H56B 0.9700 .
C57 C58 1.467(10) .
C57 H57A 0.9700 .
C57 H57B 0.9700 .
C58 H58A 0.9600 .
C58 H58B 0.9600 .
C58 H58C 0.9600 .
C59 C60 1.466(9) .
C59 N11 1.527(6) .
C59 H59A 0.9700 .
C59 H59B 0.9700 .
C60 C61 1.570(8) .
C60 H60A 0.9700 .
C60 H60B 0.9700 .
C61 C62 1.510(12) .
C61 H61A 0.9700 .
C61 H61B 0.9700 .
C62 H62A 0.9600 .
C62 H62B 0.9600 .
C62 H62C 0.9600 .
C63 N12 1.446(14) .
C63 H63A 0.9600 .
C63 H63B 0.9600 .
C63 H63C 0.9600 .
C64 N12 1.507(14) .
C64 H64A 0.9600 .
C64 H64B 0.9600 .
C64 H64C 0.9600 .
C65 N12 1.312(16) .
C65 O11 1.314(16) .
N4 H4 0.8600 .
N5 H5 0.8600 .
N6 H6 0.8600 .
N7 H7 0.8600 .
N8 H8 0.8600 .
N9 H9 0.8600 .
O7 S1 1.457(3) .
O8 O8 0.000(5) 1
O8 S1 1.480(3) .
O9 O9 0.000(8) 1
O9 S1 1.478(3) .
O10 O10 0.000(5) 1
O10 S1 1.485(3) .
S1 O9 1.478(3) 1
S1 O8 1.480(3) 1
S1 O10 1.485(3) 1

loop_
_geom_hbond_atom_site_label_D
_geom_hbond_atom_site_label_H
_geom_hbond_atom_site_label_A
_geom_hbond_distance_DH
_geom_hbond_distance_HA
_geom_hbond_distance_DA
_geom_hbond_angle_DHA
_geom_hbond_site_symmetry_A
N4 H4 O9 0.86 1.96 2.775(4) 157.9 1
N5 H5 O10 0.86 1.98 2.818(4) 164.5 1
N6 H6 O10 0.86 2.08 2.883(4) 156.1 1
N7 H7 O8 0.86 1.89 2.740(4) 170.9 1
N8 H8 O8 0.86 2.17 2.986(5) 158.3 1
N9 H9 O9 0.86 1.89 2.733(5) 164.8 1
C31 H31B O7 0.97 2.39 3.305(5) 157.4 2_565
C36 H36B O10 0.97 2.60 3.524(6) 159.4 2_565
C39 H39A O7 0.97 2.59 3.487(6) 154.1 2_565
C48 H48B O7 0.97 2.52 3.193(7) 126.9 4_454
C51 H51B O8 0.97 2.41 3.368(5) 171.1 4_454
C59 H59B O7 0.97 2.48 3.420(6) 164.0 4_454
